data_1552708
loop_
_publ_author_name
'Chen, Yongsheng'
'Chen, Wan-Na'
'Hu, Nan'
'Banwell, Martin G.'
'Ma, Chenxi'
'Gardiner, Michael G.'
'Lan, Ping'

_publ_section_title
;
 Cytotoxicity and Anti-inflammatory Properties of Apigenin-Derived
 Isolaxifolin.
;
_journal_issue 9
_journal_name_full 'Journal of natural products'
_journal_page_first 2451
_journal_page_last 2459
_journal_paper_doi 10.1021/acs.jnatprod.9b00113
_journal_volume 82
_journal_year 2019
_chemical_formula_moiety 'C25 H24 O5'
_chemical_formula_sum 'C25 H24 O5'
_chemical_formula_weight 404.44
_space_group_crystal_system monoclinic
_space_group_IT_number 15
_space_group_name_Hall '-C 2yc'
_space_group_name_H-M_alt 'C 1 2/c 1'
_atom_sites_solution_hydrogens mixed
_atom_sites_solution_primary dual
_audit_creation_date 2018-12-17
_audit_creation_method
;
Olex2 1.2
(compiled 2017.08.10 svn.r3458 for OlexSys, GUI svn.r5381)
;
_cell_angle_alpha 90
_cell_angle_beta 94.559(2)
_cell_angle_gamma 90
_cell_formula_units_Z 8
_cell_length_a 26.0009(6)
_cell_length_b 9.6431(3)
_cell_length_c 16.4553(4)
_cell_measurement_reflns_used 4048
_cell_measurement_temperature 150.00(10)
_cell_measurement_theta_max 27.7870
_cell_measurement_theta_min 3.8410
_cell_volume 4112.77(19)
_computing_cell_refinement 'CrysAlisPro 1.171.39.46e (Rigaku OD, 2018)'
_computing_data_collection 'CrysAlisPro 1.171.39.46e (Rigaku OD, 2018)'
_computing_data_reduction 'CrysAlisPro 1.171.39.46e (Rigaku OD, 2018)'
_computing_molecular_graphics 'Olex2 (Dolomanov et al., 2009)'
_computing_publication_material 'Olex2 (Dolomanov et al., 2009)'
_computing_structure_refinement 'ShelXL (Sheldrick, 2015)'
_computing_structure_solution 'ShelXT (Sheldrick, 2015)'
_diffrn_ambient_environment N~2~
_diffrn_ambient_temperature 150.00(10)
_diffrn_detector 'CCD plate'
_diffrn_detector_area_resol_mean 16.2595
_diffrn_detector_type EosS2
_diffrn_measured_fraction_theta_full 0.997
_diffrn_measured_fraction_theta_max 0.841
_diffrn_measurement_details
;
List of Runs (angles in degrees, time in seconds):

  # Type    Start    End  Width  t~exp~   \w     \q     \k     \f   Frames
--------------------------------------------------------------------------
  1  \w    -20.00  52.00   1.00  332.50    --   12.73 -99.00  30.00   72
  2  \w    -13.00  80.00   1.00  332.50    --   12.73  77.00 150.00   93
  3  \w    -51.00 -25.00   1.00  332.50    --   12.73 -77.00  30.00   26
  4  \w     13.00  39.00   1.00  332.50    --   12.73 -77.00  30.00   26
  5  \w    -40.00  54.00   1.00  332.50    --  -13.67  77.00-120.00   94
;
_diffrn_measurement_device 'four-circle diffractometer'
_diffrn_measurement_device_type 'SuperNova, Dual, Cu at home/near, EosS2'
_diffrn_measurement_method '\w scans'
_diffrn_orient_matrix_type 'CrysAlisPro convention (1999,Acta A55,543-557)'
_diffrn_orient_matrix_UB_11 -0.0197490000
_diffrn_orient_matrix_UB_12 -0.0086002000
_diffrn_orient_matrix_UB_13 0.0269316000
_diffrn_orient_matrix_UB_21 0.0184638000
_diffrn_orient_matrix_UB_22 0.0076473000
_diffrn_orient_matrix_UB_23 0.0338213000
_diffrn_orient_matrix_UB_31 -0.0042480000
_diffrn_orient_matrix_UB_32 0.0726570000
_diffrn_orient_matrix_UB_33 -0.0003735000
_diffrn_radiation_monochromator mirror
_diffrn_radiation_probe x-ray
_diffrn_radiation_type MoK\a
_diffrn_radiation_wavelength 0.71073
_diffrn_reflns_av_R_equivalents 0.0354
_diffrn_reflns_av_unetI/netI 0.0499
_diffrn_reflns_Laue_measured_fraction_full 0.997
_diffrn_reflns_Laue_measured_fraction_max 0.841
_diffrn_reflns_limit_h_max 22
_diffrn_reflns_limit_h_min -34
_diffrn_reflns_limit_k_max 11
_diffrn_reflns_limit_k_min -12
_diffrn_reflns_limit_l_max 21
_diffrn_reflns_limit_l_min -21
_diffrn_reflns_number 12687
_diffrn_reflns_point_group_measured_fraction_full 0.997
_diffrn_reflns_point_group_measured_fraction_max 0.841
_diffrn_reflns_theta_full 25.242
_diffrn_reflns_theta_max 28.358
_diffrn_reflns_theta_min 3.332
_diffrn_source 'micro-focus sealed X-ray tube'
_diffrn_source_type 'SuperNova (Mo) X-ray Source'
_exptl_absorpt_coefficient_mu 0.090
_exptl_absorpt_correction_T_max 1.00000
_exptl_absorpt_correction_T_min 0.83558
_exptl_absorpt_correction_type multi-scan
_exptl_absorpt_process_details
;
CrysAlisPro 1.171.39.46e (Rigaku Oxford Diffraction, 2018)
Empirical absorption correction using spherical harmonics,
 implemented in SCALE3 ABSPACK scaling algorithm.
;
_exptl_crystal_colour 'clear yellow'
_exptl_crystal_density_diffrn 1.306
_exptl_crystal_description block
_exptl_crystal_F_000 1712
_exptl_crystal_size_max 0.157
_exptl_crystal_size_mid 0.141
_exptl_crystal_size_min 0.051
_refine_diff_density_max 0.229
_refine_diff_density_min -0.220
_refine_diff_density_rms 0.046
_refine_ls_extinction_method none
_refine_ls_goodness_of_fit_ref 1.027
_refine_ls_hydrogen_treatment mixed
_refine_ls_matrix_type full
_refine_ls_number_parameters 281
_refine_ls_number_reflns 4326
_refine_ls_number_restraints 0
_refine_ls_restrained_S_all 1.027
_refine_ls_R_factor_all 0.0868
_refine_ls_R_factor_gt 0.0519
_refine_ls_shift/su_max 0.000
_refine_ls_shift/su_mean 0.000
_refine_ls_structure_factor_coef Fsqd
_refine_ls_weighting_details 'w=1/[\s^2^(Fo^2^)+(0.0572P)^2^+1.6238P] where P=(Fo^2^+2Fc^2^)/3'
_refine_ls_weighting_scheme calc
_refine_ls_wR_factor_gt 0.1193
_refine_ls_wR_factor_ref 0.1342
_reflns_Friedel_coverage 0.000
_reflns_number_gt 2885
_reflns_number_total 4326
_reflns_threshold_expression 'I > 2\s(I)'
_cod_data_source_file np9b00113_si_003.cif
_cod_data_source_block mgb_yellow
_cod_database_code 1552708
_shelx_shelxl_version_number 2018/1
_chemical_oxdiff_formula 'C26 H26 O4'
_shelx_space_group_comment
;
The symmetry employed for this shelxl refinement is uniquely defined
by the following loop, which should always be used as a source of
symmetry information in preference to the above space-group names.
They are only intended as comments.
;
_reflns_odcompleteness_completeness 99.59
_reflns_odcompleteness_iscentric 1
_reflns_odcompleteness_theta 24.97
_olex2_refinement_description
;
1. Fixed Uiso
 At 1.2 times of:
  All C(H) groups, All C(H,H) groups
 At 1.5 times of:
  All C(H,H,H) groups, All O(H) groups
2.a Secondary CH2 refined with riding coordinates:
 C22(H22A,H22B)
2.b Aromatic/amide H refined with riding coordinates:
 C3(H3), C4(H4), C7(H7), C16(H16), C17(H17), C19(H19), C20(H20), C23(H23)
2.c Idealised Me refined as rotating group:
 C11(H11A,H11B,H11C), C12(H12A,H12B,H12C), C25(H25A,H25B,H25C), C26(H26A,H26B,
 H26C)
;
_ins_header
;
TITL MGB_yellow_scaled in C2/c 
REM C2/c (#15 in standard setting)
CELL 0.71073  26.000906   9.643142  16.455272  90.0000  94.5590  90.0000
ZERR    8.00   0.000646   0.000304   0.000356   0.0000   0.0023   0.0000
LATT  7
SYMM -x, y,-z+1/2 
SFAC C H O
UNIT 208.00 208.00 32.00
TREF
HKLF 4
END
;
_olex2_submission_special_instructions 'No special instructions were received'
_oxdiff_exptl_absorpt_empirical_details
;
Empirical correction (ABSPACK) includes:
- Absorption correction using spherical harmonics
- Frame scaling
;
_oxdiff_exptl_absorpt_empirical_full_max 1.130
_oxdiff_exptl_absorpt_empirical_full_min 0.886

loop_
_space_group_symop_operation_xyz
'x, y, z'
'-x, y, -z+1/2'
'x+1/2, y+1/2, z'
'-x+1/2, y+1/2, -z+1/2'
'-x, -y, -z'
'x, -y, z-1/2'
'-x+1/2, -y+1/2, -z'
'x+1/2, -y+1/2, z-1/2'

loop_
_atom_site_label
_atom_site_type_symbol
_atom_site_fract_x
_atom_site_fract_y
_atom_site_fract_z
_atom_site_U_iso_or_equiv
_atom_site_adp_type
_atom_site_occupancy
_atom_site_site_symmetry_order
_atom_site_calc_flag
_atom_site_refinement_flags_posn
C2 C 0.31683(8) 1.0550(3) 0.47431(13) 0.0462(6) Uani 1 1 d .
C3 C 0.33793(9) 1.1291(3) 0.55030(12) 0.0490(6) Uani 1 1 d .
H3 H 0.319005 1.201258 0.570692 0.059 Uiso 1 1 calc R
C4 C 0.38255(8) 1.0945(2) 0.58879(11) 0.0388(5) Uani 1 1 d .
H4 H 0.393600 1.137970 0.637536 0.047 Uiso 1 1 calc R
C4A C 0.41429(7) 0.98910(19) 0.55521(10) 0.0276(4) Uani 1 1 d .
C5 C 0.45983(7) 0.93980(18) 0.59445(10) 0.0253(4) Uani 1 1 d .
C5A C 0.49026(7) 0.84239(18) 0.55709(10) 0.0246(4) Uani 1 1 d .
C6 C 0.53773(7) 0.78851(19) 0.59592(10) 0.0280(4) Uani 1 1 d .
C7 C 0.56316(8) 0.68546(19) 0.55252(11) 0.0307(5) Uani 1 1 d .
H7 H 0.592774 0.644051 0.576966 0.037 Uiso 1 1 calc R
C8 C 0.54547(7) 0.64560(19) 0.47630(10) 0.0272(4) Uani 1 1 d .
C9A C 0.47397(7) 0.79934(18) 0.47758(10) 0.0253(4) Uani 1 1 d .
C10 C 0.43013(7) 0.84944(19) 0.43366(10) 0.0266(4) Uani 1 1 d .
C10A C 0.40063(7) 0.94140(19) 0.47511(10) 0.0276(4) Uani 1 1 d .
C11 C 0.28149(11) 0.9402(4) 0.49564(17) 0.0817(10) Uani 1 1 d .
H11A H 0.270928 0.888116 0.447442 0.122 Uiso 1 1 calc GR
H11B H 0.251652 0.978688 0.518077 0.122 Uiso 1 1 calc GR
H11C H 0.299236 0.880101 0.535057 0.122 Uiso 1 1 calc GR
C12 C 0.29120(11) 1.1535(3) 0.41153(15) 0.0755(9) Uani 1 1 d .
H12A H 0.315430 1.223505 0.398329 0.113 Uiso 1 1 calc GR
H12B H 0.261998 1.196570 0.433379 0.113 Uiso 1 1 calc GR
H12C H 0.279953 1.102710 0.363171 0.113 Uiso 1 1 calc GR
C15 C 0.56826(7) 0.54295(19) 0.42482(11) 0.0289(4) Uani 1 1 d .
C16 C 0.54291(8) 0.5016(2) 0.35120(11) 0.0341(5) Uani 1 1 d .
H16 H 0.511424 0.542028 0.334102 0.041 Uiso 1 1 calc R
C17 C 0.56333(8) 0.4021(2) 0.30300(11) 0.0359(5) Uani 1 1 d .
H17 H 0.545448 0.376239 0.254172 0.043 Uiso 1 1 calc R
C18 C 0.60989(8) 0.3409(2) 0.32640(11) 0.0320(5) Uani 1 1 d .
C19 C 0.63600(9) 0.3823(3) 0.39901(13) 0.0528(7) Uani 1 1 d .
H19 H 0.667749 0.342799 0.415471 0.063 Uiso 1 1 calc R
C20 C 0.61539(9) 0.4814(2) 0.44692(14) 0.0497(6) Uani 1 1 d .
H20 H 0.633570 0.507783 0.495410 0.060 Uiso 1 1 calc R
C22 C 0.41552(8) 0.8085(2) 0.34559(11) 0.0331(5) Uani 1 1 d .
H22A H 0.397737 0.885503 0.317765 0.040 Uiso 1 1 calc R
H22B H 0.446760 0.790798 0.318751 0.040 Uiso 1 1 calc R
C23 C 0.38181(8) 0.6830(2) 0.33773(11) 0.0380(5) Uani 1 1 d .
H23 H 0.396775 0.600958 0.357656 0.046 Uiso 1 1 calc R
C24 C 0.33337(8) 0.6729(2) 0.30615(12) 0.0392(5) Uani 1 1 d .
C25 C 0.30208(9) 0.7931(3) 0.27163(13) 0.0522(6) Uani 1 1 d .
H25A H 0.320821 0.877673 0.282589 0.078 Uiso 1 1 calc GR
H25B H 0.269921 0.796931 0.296435 0.078 Uiso 1 1 calc GR
H25C H 0.295503 0.781426 0.213800 0.078 Uiso 1 1 calc GR
C26 C 0.30564(10) 0.5366(3) 0.30093(16) 0.0624(7) Uani 1 1 d .
H26A H 0.297316 0.513034 0.244732 0.094 Uiso 1 1 calc GR
H26B H 0.274463 0.543417 0.328253 0.094 Uiso 1 1 calc GR
H26C H 0.327371 0.465965 0.326445 0.094 Uiso 1 1 calc GR
O1 O 0.35825(5) 0.99408(14) 0.43199(7) 0.0364(4) Uani 1 1 d .
O9 O 0.50209(5) 0.70278(13) 0.43860(7) 0.0292(3) Uani 1 1 d .
O13 O 0.47458(5) 0.98931(14) 0.66988(7) 0.0328(3) Uani 1 1 d .
H13 H 0.5058(9) 0.946(2) 0.6828(13) 0.049 Uiso 1 1 d R
O14 O 0.55504(5) 0.83141(13) 0.66577(7) 0.0323(3) Uani 1 1 d .
O21 O 0.63128(6) 0.24110(15) 0.28162(9) 0.0417(4) Uani 1 1 d .
H21 H 0.6068(10) 0.219(2) 0.2452(15) 0.063 Uiso 1 1 d R

loop_
_atom_site_aniso_label
_atom_site_aniso_U_11
_atom_site_aniso_U_22
_atom_site_aniso_U_33
_atom_site_aniso_U_23
_atom_site_aniso_U_13
_atom_site_aniso_U_12
C2 0.0277(12) 0.0693(16) 0.0414(12) -0.0099(11) 0.0003(10) 0.0163(11)
C3 0.0441(14) 0.0648(16) 0.0378(11) -0.0111(11) 0.0019(10) 0.0236(12)
C4 0.0407(12) 0.0480(13) 0.0276(10) -0.0051(9) 0.0024(9) 0.0108(10)
C4A 0.0287(11) 0.0304(10) 0.0239(9) 0.0018(8) 0.0041(8) -0.0008(8)
C5 0.0305(10) 0.0281(10) 0.0175(8) 0.0022(7) 0.0025(8) -0.0020(8)
C5A 0.0269(10) 0.0253(10) 0.0215(8) 0.0031(7) 0.0006(8) -0.0009(8)
C6 0.0336(11) 0.0289(10) 0.0211(9) 0.0044(8) 0.0000(8) -0.0032(9)
C7 0.0306(11) 0.0313(11) 0.0289(9) 0.0024(8) -0.0053(8) 0.0044(9)
C8 0.0253(10) 0.0285(10) 0.0271(9) 0.0009(8) -0.0023(8) 0.0006(8)
C9A 0.0260(10) 0.0260(10) 0.0241(9) 0.0004(7) 0.0034(8) 0.0003(8)
C10 0.0254(10) 0.0298(10) 0.0241(9) 0.0000(8) -0.0016(8) -0.0010(8)
C10A 0.0239(10) 0.0321(11) 0.0264(9) 0.0038(8) -0.0017(8) -0.0001(8)
C11 0.0467(17) 0.132(3) 0.0687(18) -0.0193(18) 0.0178(14) -0.0180(18)
C12 0.0719(19) 0.103(2) 0.0477(14) -0.0183(15) -0.0199(13) 0.0557(17)
C15 0.0273(11) 0.0285(10) 0.0302(9) -0.0018(8) -0.0019(8) 0.0017(8)
C16 0.0304(11) 0.0366(11) 0.0338(10) -0.0049(9) -0.0068(9) 0.0069(9)
C17 0.0349(12) 0.0391(12) 0.0319(10) -0.0072(9) -0.0081(9) 0.0030(10)
C18 0.0288(11) 0.0321(11) 0.0350(10) -0.0076(9) 0.0011(9) 0.0014(9)
C19 0.0363(13) 0.0654(16) 0.0532(13) -0.0245(12) -0.0191(11) 0.0219(12)
C20 0.0411(13) 0.0615(15) 0.0431(12) -0.0238(11) -0.0169(10) 0.0162(12)
C22 0.0300(11) 0.0431(12) 0.0251(9) -0.0042(8) -0.0046(8) 0.0051(9)
C23 0.0438(13) 0.0347(11) 0.0334(10) -0.0058(9) -0.0093(10) 0.0071(10)
C24 0.0403(13) 0.0471(13) 0.0291(10) -0.0097(9) -0.0048(9) -0.0003(10)
C25 0.0387(13) 0.0697(17) 0.0458(13) -0.0030(12) -0.0124(11) 0.0038(12)
C26 0.0589(17) 0.0610(17) 0.0649(16) -0.0126(13) -0.0097(13) -0.0144(13)
O1 0.0284(8) 0.0492(9) 0.0306(7) -0.0028(6) -0.0032(6) 0.0114(7)
O9 0.0283(7) 0.0329(7) 0.0255(6) -0.0039(5) -0.0040(6) 0.0063(6)
O13 0.0363(8) 0.0420(8) 0.0194(6) -0.0040(6) -0.0018(6) 0.0055(6)
O14 0.0393(8) 0.0365(8) 0.0197(6) 0.0005(6) -0.0058(6) 0.0022(6)
O21 0.0336(9) 0.0470(9) 0.0432(8) -0.0177(7) -0.0059(6) 0.0078(7)

loop_
_atom_type_symbol
_atom_type_description
_atom_type_scat_dispersion_real
_atom_type_scat_dispersion_imag
_atom_type_scat_source
C C 0.0033 0.0016 'International Tables Vol C Tables 4.2.6.8 and 6.1.1.4'
H H 0.0000 0.0000 'International Tables Vol C Tables 4.2.6.8 and 6.1.1.4'
O O 0.0106 0.0060 'International Tables Vol C Tables 4.2.6.8 and 6.1.1.4'

loop_
_exptl_crystal_face_index_h
_exptl_crystal_face_index_k
_exptl_crystal_face_index_l
_exptl_crystal_face_perp_dist
-37 1 0 0.0245
37 1 0 0.0148
7 13 0 0.0612
0 -14 0 0.0820
-3 -1 23 0.0589
3 0 -23 0.0847
-19 0 -19 0.0573

loop_
_geom_angle_atom_site_label_1
_geom_angle_atom_site_label_2
_geom_angle_atom_site_label_3
_geom_angle
C3 C2 C12 112.3(2)
C11 C2 C3 110.2(2)
C11 C2 C12 112.2(2)
O1 C2 C3 110.80(17)
O1 C2 C11 107.8(2)
O1 C2 C12 103.24(18)
C2 C3 H3 119.1
C4 C3 C2 121.8(2)
C4 C3 H3 119.1
C3 C4 H4 120.0
C3 C4 C4A 120.06(18)
C4A C4 H4 120.0
C5 C4A C4 123.71(16)
C5 C4A C10A 117.66(17)
C10A C4A C4 118.42(16)
C4A C5 C5A 121.09(15)
O13 C5 C4A 118.31(17)
O13 C5 C5A 120.60(16)
C5 C5A C6 122.74(15)
C5 C5A C9A 117.87(16)
C9A C5A C6 119.37(17)
C7 C6 C5A 116.53(15)
O14 C6 C5A 120.88(17)
O14 C6 C7 122.58(17)
C6 C7 H7 119.1
C8 C7 C6 121.79(17)
C8 C7 H7 119.1
C7 C8 C15 127.26(17)
C7 C8 O9 120.98(17)
O9 C8 C15 111.75(14)
C10 C9A C5A 123.82(17)
O9 C9A C5A 120.17(15)
O9 C9A C10 116.01(15)
C9A C10 C22 122.60(17)
C10A C10 C9A 115.48(15)
C10A C10 C22 121.91(16)
C10 C10A C4A 123.95(16)
O1 C10A C4A 119.84(17)
O1 C10A C10 116.04(15)
C2 C11 H11A 109.5
C2 C11 H11B 109.5
C2 C11 H11C 109.5
H11A C11 H11B 109.5
H11A C11 H11C 109.5
H11B C11 H11C 109.5
C2 C12 H12A 109.5
C2 C12 H12B 109.5
C2 C12 H12C 109.5
H12A C12 H12B 109.5
H12A C12 H12C 109.5
H12B C12 H12C 109.5
C16 C15 C8 120.94(17)
C20 C15 C8 122.03(16)
C20 C15 C16 117.03(18)
C15 C16 H16 119.2
C17 C16 C15 121.57(18)
C17 C16 H16 119.2
C16 C17 H17 119.7
C18 C17 C16 120.62(17)
C18 C17 H17 119.7
C17 C18 C19 118.53(18)
O21 C18 C17 122.85(17)
O21 C18 C19 118.61(18)
C18 C19 H19 119.7
C20 C19 C18 120.59(19)
C20 C19 H19 119.7
C15 C20 H20 119.2
C19 C20 C15 121.65(18)
C19 C20 H20 119.2
C10 C22 H22A 108.9
C10 C22 H22B 108.9
H22A C22 H22B 107.8
C23 C22 C10 113.15(16)
C23 C22 H22A 108.9
C23 C22 H22B 108.9
C22 C23 H23 115.6
C24 C23 C22 128.72(19)
C24 C23 H23 115.6
C23 C24 C25 124.1(2)
C23 C24 C26 121.6(2)
C26 C24 C25 114.30(19)
C24 C25 H25A 109.5
C24 C25 H25B 109.5
C24 C25 H25C 109.5
H25A C25 H25B 109.5
H25A C25 H25C 109.5
H25B C25 H25C 109.5
C24 C26 H26A 109.5
C24 C26 H26B 109.5
C24 C26 H26C 109.5
H26A C26 H26B 109.5
H26A C26 H26C 109.5
H26B C26 H26C 109.5
C10A O1 C2 120.11(14)
C8 O9 C9A 120.97(13)
C5 O13 H13 103.4(13)
C18 O21 H21 104.0(16)

loop_
_geom_bond_atom_site_label_1
_geom_bond_atom_site_label_2
_geom_bond_distance
C2 C3 1.505(3)
C2 C11 1.499(4)
C2 C12 1.518(3)
C2 O1 1.452(2)
C3 H3 0.9300
C3 C4 1.320(3)
C4 H4 0.9300
C4 C4A 1.446(3)
C4A C5 1.387(2)
C4A C10A 1.414(2)
C5 C5A 1.401(3)
C5 O13 1.357(2)
C5A C6 1.441(2)
C5A C9A 1.405(2)
C6 C7 1.418(3)
C6 O14 1.270(2)
C7 H7 0.9300
C7 C8 1.357(2)
C8 C15 1.459(3)
C8 O9 1.360(2)
C9A C10 1.387(2)
C9A O9 1.374(2)
C10 C10A 1.387(3)
C10 C22 1.521(2)
C10A O1 1.361(2)
C11 H11A 0.9600
C11 H11B 0.9600
C11 H11C 0.9600
C12 H12A 0.9600
C12 H12B 0.9600
C12 H12C 0.9600
C15 C16 1.391(2)
C15 C20 1.384(3)
C16 H16 0.9300
C16 C17 1.377(3)
C17 H17 0.9300
C17 C18 1.374(3)
C18 C19 1.385(3)
C18 O21 1.358(2)
C19 H19 0.9300
C19 C20 1.374(3)
C20 H20 0.9300
C22 H22A 0.9700
C22 H22B 0.9700
C22 C23 1.494(3)
C23 H23 0.9300
C23 C24 1.327(3)
C24 C25 1.501(3)
C24 C26 1.498(3)
C25 H25A 0.9600
C25 H25B 0.9600
C25 H25C 0.9600
C26 H26A 0.9600
C26 H26B 0.9600
C26 H26C 0.9600
O13 H13 0.92(2)
O21 H21 0.87(2)

loop_
_exptl_oxdiff_crystal_face_indexfrac_h
_exptl_oxdiff_crystal_face_indexfrac_k
_exptl_oxdiff_crystal_face_indexfrac_l
_exptl_oxdiff_crystal_face_x
_exptl_oxdiff_crystal_face_y
_exptl_oxdiff_crystal_face_z
-36.9546 1.0199 0.0163 0.7215 -0.6740 0.2311
36.9540 0.9769 -0.0220 -0.7388 0.6890 -0.0860
6.9874 12.9751 -0.0411 -0.2507 0.2268 0.9131
0.0042 -13.9776 0.0404 0.1212 -0.1054 -1.0156
-2.9744 -0.9738 22.9881 0.6862 0.7151 -0.0667
2.9747 -0.0246 -22.9852 -0.6776 -0.7227 -0.0058
-18.9943 -0.0078 -18.9767 -0.1359 -0.9926 0.0872
